data_7035637
loop_
_publ_author_name
'Zhao, Yanxia'
'Liu, Yanyan'
'Wu, Biao'
'Yang, Xiao-Juan'

_publ_section_title
;
 Reactions of \a-diimine-aluminum complexes with sodium alkynides:
 versatile structures of aluminum \s-alkynide complexes.
;
_journal_issue 30
_journal_name_full 'Dalton transactions (Cambridge, England : 2003)'
_journal_page_first 13671
_journal_page_last 13680
_journal_paper_doi 10.1039/c5dt01693b
_journal_volume 44
_journal_year 2015
_chemical_formula_sum 'C44 H50 Al N2 Na'
_chemical_formula_weight 656.83
_chemical_name_systematic
; 
 ? 
;
_chemical_properties_physical 'Air-sensitive, Moisture-sensitive'
_space_group_IT_number 2
_symmetry_cell_setting triclinic
_symmetry_space_group_name_Hall '-P 1'
_symmetry_space_group_name_H-M 'P -1'
_atom_sites_solution_hydrogens geom
_atom_sites_solution_primary direct
_atom_sites_solution_secondary difmap
_audit_creation_method SHELXL-97
_audit_update_record
;
2015-01-19 deposited with the CCDC.
2015-06-18 downloaded from the CCDC.
;
_cell_angle_alpha 84.253(6)
_cell_angle_beta 87.165(6)
_cell_angle_gamma 76.832(7)
_cell_formula_units_Z 2
_cell_length_a 8.841(4)
_cell_length_b 12.395(6)
_cell_length_c 18.281(9)
_cell_measurement_temperature 153(2)
_cell_volume 1940.1(16)
_computing_cell_refinement 'Bruker SMART'
_computing_data_collection 'Bruker SMART APEX II'
_computing_data_reduction 'Bruker SAINT'
_computing_molecular_graphics SHELXTL
_computing_publication_material SHELXTL
_computing_structure_refinement 'SHELXL-97 (Sheldrick, 2008)'
_computing_structure_solution 'SHELXS-97 (Sheldrick, 2008)'
_diffrn_ambient_temperature 153(2)
_diffrn_measured_fraction_theta_full 0.970
_diffrn_measured_fraction_theta_max 0.970
_diffrn_measurement_device_type 'Bruker APEX II area detector'
_diffrn_measurement_method '\w scan'
_diffrn_radiation_monochromator graphite
_diffrn_radiation_source 'fine-focus sealed tube'
_diffrn_radiation_type MoK\a
_diffrn_radiation_wavelength 0.71073
_diffrn_reflns_av_R_equivalents 0.0600
_diffrn_reflns_av_sigmaI/netI 0.1107
_diffrn_reflns_limit_h_max 10
_diffrn_reflns_limit_h_min -10
_diffrn_reflns_limit_k_max 14
_diffrn_reflns_limit_k_min -13
_diffrn_reflns_limit_l_max 21
_diffrn_reflns_limit_l_min -21
_diffrn_reflns_number 12559
_diffrn_reflns_theta_full 25.07
_diffrn_reflns_theta_max 25.07
_diffrn_reflns_theta_min 1.94
_exptl_absorpt_coefficient_mu 0.095
_exptl_absorpt_correction_T_max 0.9766
_exptl_absorpt_correction_T_min 0.9721
_exptl_absorpt_correction_type multi-scan
_exptl_absorpt_process_details SADABS
_exptl_crystal_colour red-purple
_exptl_crystal_density_diffrn 1.124
_exptl_crystal_density_method 'not measured'
_exptl_crystal_description block
_exptl_crystal_F_000 704
_exptl_crystal_size_max 0.30
_exptl_crystal_size_mid 0.30
_exptl_crystal_size_min 0.25
_refine_diff_density_max 0.280
_refine_diff_density_min -0.276
_refine_diff_density_rms 0.047
_refine_ls_extinction_method none
_refine_ls_goodness_of_fit_ref 1.004
_refine_ls_hydrogen_treatment constr
_refine_ls_matrix_type full
_refine_ls_number_parameters 443
_refine_ls_number_reflns 6682
_refine_ls_number_restraints 0
_refine_ls_restrained_S_all 1.004
_refine_ls_R_factor_all 0.1201
_refine_ls_R_factor_gt 0.0612
_refine_ls_shift/su_max 0.001
_refine_ls_shift/su_mean 0.000
_refine_ls_structure_factor_coef Fsqd
_refine_ls_weighting_details 'calc w=1/[\s^2^(Fo^2^)+(0.0570P)^2^+0.0000P] where P=(Fo^2^+2Fc^2^)/3'
_refine_ls_weighting_scheme calc
_refine_ls_wR_factor_gt 0.1332
_refine_ls_wR_factor_ref 0.1597
_reflns_number_gt 3625
_reflns_number_total 6682
_reflns_threshold_expression >2sigma(I)
_cod_data_source_file c5dt01693b2.cif
_cod_data_source_block 7
_cod_depositor_comments
;
The following automatic conversions were performed:

'_symmetry_cell_setting' value 'Triclinic' changed to 'triclinic'
according to
/usr/data/users/saulius/crontab/automatic-downloads/rss-feeds/RSC/lib/dictionaries/cif_core.dic
dictionary named 'cif_core.dic' version 2.4.2 from 2011-04-26.

'_exptl_absorpt_correction_type' value 'Multi-scan' changed to
'multi-scan' according to
/usr/data/users/saulius/crontab/automatic-downloads/rss-feeds/RSC/lib/dictionaries/cif_core.dic
dictionary named 'cif_core.dic' version 2.4.2 from 2011-04-26.

Automatic conversion script
Id: cif_fix_values 3271 2015-04-21 07:52:19Z andrius 

 Adding full bibliography for 7035630--7035642.cif.
;
_cod_original_cell_volume 1940.0(16)
_cod_original_sg_symbol_H-M 'P-1   '
_cod_database_code 7035637

loop_
_symmetry_equiv_pos_as_xyz
'x, y, z'
'-x, -y, -z'

loop_
_atom_site_label
_atom_site_type_symbol
_atom_site_fract_x
_atom_site_fract_y
_atom_site_fract_z
_atom_site_U_iso_or_equiv
_atom_site_adp_type
_atom_site_occupancy
_atom_site_symmetry_multiplicity
_atom_site_calc_flag
_atom_site_refinement_flags
Al1 Al 1.01479(10) 0.79338(7) 0.24448(5) 0.0354(3) Uani 1 1 d .
Na1 Na 1.32207(17) 0.89049(13) 0.27213(8) 0.0724(5) Uani 1 1 d .
N1 N 0.8052(3) 0.80367(19) 0.24732(12) 0.0346(6) Uani 1 1 d .
N2 N 1.0448(3) 0.65898(19) 0.20610(12) 0.0341(6) Uani 1 1 d .
C1 C 0.7736(4) 0.7085(2) 0.21785(15) 0.0382(7) Uani 1 1 d .
C2 C 0.8982(4) 0.6341(3) 0.19639(15) 0.0394(8) Uani 1 1 d .
C3 C 0.6078(4) 0.7059(3) 0.2063(2) 0.0589(10) Uani 1 1 d .
H3A H 0.6046 0.6406 0.1807 0.088 Uiso 1 1 calc R
H3B H 0.5575 0.7736 0.1765 0.088 Uiso 1 1 calc R
H3C H 0.5528 0.7016 0.2540 0.088 Uiso 1 1 calc R
C4 C 0.8948(4) 0.5321(3) 0.15794(19) 0.0605(10) Uani 1 1 d .
H4A H 0.7868 0.5269 0.1533 0.091 Uiso 1 1 calc R
H4B H 0.9515 0.4655 0.1867 0.091 Uiso 1 1 calc R
H4C H 0.9439 0.5380 0.1089 0.091 Uiso 1 1 calc R
C5 C 0.6840(3) 0.8762(2) 0.28287(15) 0.0347(7) Uani 1 1 d .
C6 C 0.6336(4) 0.8472(3) 0.35529(16) 0.0457(8) Uani 1 1 d .
C7 C 0.5130(4) 0.9214(4) 0.38772(18) 0.0587(10) Uani 1 1 d .
H7 H 0.4813 0.9035 0.4400 0.070 Uiso 1 1 calc R
C8 C 0.4424(4) 1.0222(3) 0.3516(2) 0.0590(10) Uani 1 1 d .
H8 H 0.3713 1.0797 0.3795 0.071 Uiso 1 1 calc R
C9 C 0.4944(4) 1.0512(3) 0.28191(19) 0.0512(9) Uani 1 1 d .
H9 H 0.4540 1.1284 0.2587 0.061 Uiso 1 1 calc R
C10 C 0.6150(3) 0.9806(2) 0.24649(16) 0.0389(7) Uani 1 1 d .
C11 C 0.7142(5) 0.7417(3) 0.3985(2) 0.0702(12) Uani 1 1 d .
H11 H 0.8087 0.7089 0.3689 0.084 Uiso 1 1 calc R
C12 C 0.7700(7) 0.7638(5) 0.4713(2) 0.126(2) Uani 1 1 d .
H12A H 0.8283 0.8226 0.4632 0.189 Uiso 1 1 calc R
H12B H 0.8374 0.6957 0.4936 0.189 Uiso 1 1 calc R
H12C H 0.6803 0.7876 0.5043 0.189 Uiso 1 1 calc R
C13 C 0.6173(7) 0.6549(4) 0.4103(3) 0.1152(18) Uani 1 1 d .
H13A H 0.5248 0.6829 0.4406 0.173 Uiso 1 1 calc R
H13B H 0.6789 0.5865 0.4353 0.173 Uiso 1 1 calc R
H13C H 0.5854 0.6391 0.3626 0.173 Uiso 1 1 calc R
C14 C 0.6700(4) 1.0167(3) 0.16991(17) 0.0469(8) Uani 1 1 d .
H14 H 0.7640 0.9594 0.1567 0.056 Uiso 1 1 calc R
C15 C 0.5490(4) 1.0223(4) 0.11269(19) 0.0734(12) Uani 1 1 d .
H15A H 0.5197 0.9505 0.1146 0.110 Uiso 1 1 calc R
H15B H 0.5923 1.0397 0.0637 0.110 Uiso 1 1 calc R
H15C H 0.4571 1.0805 0.1228 0.110 Uiso 1 1 calc R
C16 C 0.7184(5) 1.1279(3) 0.1684(2) 0.0765(12) Uani 1 1 d .
H16A H 0.6270 1.1869 0.1779 0.115 Uiso 1 1 calc R
H16B H 0.7645 1.1451 0.1200 0.115 Uiso 1 1 calc R
H16C H 0.7948 1.1228 0.2064 0.115 Uiso 1 1 calc R
C17 C 1.1850(3) 0.5801(2) 0.19336(16) 0.0363(7) Uani 1 1 d .
C18 C 1.2705(4) 0.5895(2) 0.12708(16) 0.0394(8) Uani 1 1 d .
C19 C 1.4127(4) 0.5169(3) 0.1180(2) 0.0517(9) Uani 1 1 d .
H19 H 1.4702 0.5236 0.0731 0.062 Uiso 1 1 calc R
C20 C 1.4723(4) 0.4365(3) 0.1711(2) 0.0611(10) Uani 1 1 d .
H20 H 1.5715 0.3889 0.1640 0.073 Uiso 1 1 calc R
C21 C 1.3888(5) 0.4244(3) 0.2350(2) 0.0638(10) Uani 1 1 d .
H21 H 1.4303 0.3669 0.2717 0.077 Uiso 1 1 calc R
C22 C 1.2443(4) 0.4941(3) 0.24778(17) 0.0498(9) Uani 1 1 d .
C23 C 1.2103(4) 0.6750(3) 0.06440(15) 0.0440(8) Uani 1 1 d .
H23 H 1.1064 0.7185 0.0806 0.053 Uiso 1 1 calc R
C24 C 1.1857(5) 0.6211(3) -0.00437(18) 0.0687(11) Uani 1 1 d .
H24A H 1.2859 0.5788 -0.0223 0.103 Uiso 1 1 calc R
H24B H 1.1404 0.6790 -0.0426 0.103 Uiso 1 1 calc R
H24C H 1.1153 0.5709 0.0077 0.103 Uiso 1 1 calc R
C25 C 1.3150(5) 0.7577(3) 0.04651(19) 0.0697(12) Uani 1 1 d .
H25A H 1.3330 0.7890 0.0916 0.105 Uiso 1 1 calc R
H25B H 1.2645 0.8178 0.0108 0.105 Uiso 1 1 calc R
H25C H 1.4147 0.7191 0.0257 0.105 Uiso 1 1 calc R
C26 C 1.1551(5) 0.4766(3) 0.31899(18) 0.0729(12) Uani 1 1 d .
H26 H 1.0568 0.5356 0.3185 0.087 Uiso 1 1 calc R
C27 C 1.2464(7) 0.4876(4) 0.3847(2) 0.1088(19) Uani 1 1 d .
H27A H 1.3336 0.4230 0.3915 0.163 Uiso 1 1 calc R
H27B H 1.1785 0.4914 0.4289 0.163 Uiso 1 1 calc R
H27C H 1.2860 0.5556 0.3764 0.163 Uiso 1 1 calc R
C28 C 1.1114(7) 0.3630(4) 0.3278(2) 0.115(2) Uani 1 1 d .
H28A H 1.0523 0.3556 0.2853 0.172 Uiso 1 1 calc R
H28B H 1.0478 0.3572 0.3728 0.172 Uiso 1 1 calc R
H28C H 1.2061 0.3038 0.3308 0.172 Uiso 1 1 calc R
C29 C 1.0862(4) 0.9152(3) 0.18578(17) 0.0452(8) Uani 1 1 d .
C30 C 1.1117(4) 0.9983(3) 0.15199(18) 0.0468(8) Uani 1 1 d .
C31 C 1.1398(4) 1.0978(3) 0.10915(18) 0.0450(8) Uani 1 1 d .
C32 C 1.1574(4) 1.1003(3) 0.03303(19) 0.0560(9) Uani 1 1 d .
H32 H 1.1438 1.0396 0.0081 0.067 Uiso 1 1 calc R
C33 C 1.1950(4) 1.1924(3) -0.0056(2) 0.0694(11) Uani 1 1 d .
H33 H 1.2055 1.1956 -0.0577 0.083 Uiso 1 1 calc R
C34 C 1.2176(4) 1.2793(3) 0.0298(3) 0.0736(12) Uani 1 1 d .
H34 H 1.2477 1.3406 0.0024 0.088 Uiso 1 1 calc R
C35 C 1.1969(4) 1.2784(3) 0.1043(3) 0.0658(11) Uani 1 1 d .
H35 H 1.2095 1.3399 0.1285 0.079 Uiso 1 1 calc R
C36 C 1.1577(4) 1.1880(3) 0.1441(2) 0.0545(9) Uani 1 1 d .
H36 H 1.1428 1.1875 0.1960 0.065 Uiso 1 1 calc R
C37 C 1.1116(4) 0.7954(3) 0.33922(18) 0.0475(8) Uani 1 1 d .
C38 C 1.1514(4) 0.8009(3) 0.40073(19) 0.0524(9) Uani 1 1 d .
C39 C 1.1907(4) 0.8000(4) 0.47675(19) 0.0582(10) Uani 1 1 d .
C40 C 1.2336(6) 0.7032(4) 0.5206(2) 0.0834(14) Uani 1 1 d .
H40 H 1.2374 0.6347 0.5007 0.100 Uiso 1 1 calc R
C41 C 1.2715(6) 0.7015(5) 0.5927(2) 0.1078(18) Uani 1 1 d .
H41 H 1.3062 0.6329 0.6215 0.129 Uiso 1 1 calc R
C42 C 1.2586(7) 0.7998(6) 0.6222(3) 0.1062(18) Uani 1 1 d .
H42 H 1.2806 0.7997 0.6726 0.127 Uiso 1 1 calc R
C43 C 1.2150(6) 0.8972(5) 0.5809(3) 0.0976(17) Uani 1 1 d .
H43 H 1.2080 0.9650 0.6023 0.117 Uiso 1 1 calc R
C44 C 1.1802(5) 0.9000(4) 0.5077(2) 0.0739(12) Uani 1 1 d .
H44 H 1.1495 0.9691 0.4789 0.089 Uiso 1 1 calc R

loop_
_atom_site_aniso_label
_atom_site_aniso_U_11
_atom_site_aniso_U_22
_atom_site_aniso_U_33
_atom_site_aniso_U_23
_atom_site_aniso_U_13
_atom_site_aniso_U_12
Al1 0.0335(5) 0.0296(5) 0.0424(5) -0.0058(4) -0.0023(4) -0.0045(4)
Na1 0.0565(10) 0.0853(12) 0.0845(10) -0.0102(9) -0.0116(8) -0.0315(9)
N1 0.0339(15) 0.0251(14) 0.0439(14) -0.0063(11) -0.0028(12) -0.0027(12)
N2 0.0313(14) 0.0310(15) 0.0393(14) -0.0066(11) -0.0022(11) -0.0041(12)
C1 0.0385(19) 0.0318(18) 0.0453(18) -0.0089(14) -0.0087(15) -0.0061(16)
C2 0.043(2) 0.0344(19) 0.0414(17) -0.0091(14) -0.0055(15) -0.0064(16)
C3 0.042(2) 0.055(2) 0.086(3) -0.028(2) -0.0127(19) -0.0122(19)
C4 0.057(2) 0.054(2) 0.077(2) -0.033(2) -0.007(2) -0.012(2)
C5 0.0276(17) 0.0352(19) 0.0423(17) -0.0070(14) -0.0046(14) -0.0071(15)
C6 0.039(2) 0.058(2) 0.0406(18) 0.0004(16) -0.0033(16) -0.0131(18)
C7 0.044(2) 0.091(3) 0.043(2) -0.012(2) 0.0068(18) -0.018(2)
C8 0.045(2) 0.072(3) 0.062(2) -0.032(2) 0.0075(19) -0.009(2)
C9 0.042(2) 0.036(2) 0.073(2) -0.0134(17) 0.0024(18) -0.0028(17)
C10 0.0324(18) 0.0347(19) 0.0496(18) -0.0097(15) -0.0021(15) -0.0047(15)
C11 0.056(2) 0.090(3) 0.054(2) 0.025(2) 0.0026(19) -0.009(2)
C12 0.146(5) 0.154(5) 0.091(3) 0.051(3) -0.057(3) -0.074(4)
C13 0.145(5) 0.081(4) 0.120(4) 0.026(3) -0.036(4) -0.035(4)
C14 0.041(2) 0.042(2) 0.0505(19) 0.0060(16) -0.0026(16) 0.0011(16)
C15 0.058(3) 0.098(3) 0.059(2) -0.002(2) -0.010(2) -0.007(2)
C16 0.094(3) 0.055(3) 0.082(3) 0.007(2) 0.006(2) -0.025(2)
C17 0.0351(18) 0.0284(18) 0.0435(18) -0.0101(14) -0.0057(15) 0.0006(15)
C18 0.0387(19) 0.0348(19) 0.0454(18) -0.0137(15) -0.0009(15) -0.0053(16)
C19 0.043(2) 0.042(2) 0.068(2) -0.0158(19) 0.0055(18) -0.0016(18)
C20 0.044(2) 0.044(2) 0.091(3) -0.019(2) -0.001(2) 0.0044(19)
C21 0.071(3) 0.034(2) 0.077(3) -0.0013(19) -0.026(2) 0.010(2)
C22 0.059(2) 0.039(2) 0.0464(19) -0.0056(16) -0.0137(17) 0.0024(19)
C23 0.045(2) 0.044(2) 0.0395(18) -0.0086(15) 0.0013(15) -0.0008(17)
C24 0.070(3) 0.079(3) 0.057(2) -0.028(2) -0.003(2) -0.006(2)
C25 0.088(3) 0.064(3) 0.059(2) 0.002(2) 0.002(2) -0.025(2)
C26 0.101(3) 0.058(3) 0.043(2) 0.0084(19) -0.008(2) 0.012(2)
C27 0.204(6) 0.075(3) 0.057(3) -0.006(2) -0.019(3) -0.045(4)
C28 0.158(5) 0.131(5) 0.074(3) 0.000(3) 0.001(3) -0.077(4)
C29 0.044(2) 0.040(2) 0.052(2) -0.0048(16) -0.0013(16) -0.0089(17)
C30 0.037(2) 0.045(2) 0.059(2) -0.0068(17) -0.0024(16) -0.0091(17)
C31 0.0350(19) 0.0331(19) 0.065(2) 0.0000(16) -0.0037(16) -0.0056(15)
C32 0.062(2) 0.043(2) 0.060(2) -0.0033(18) -0.0002(19) -0.0073(19)
C33 0.068(3) 0.058(3) 0.072(3) 0.011(2) 0.008(2) -0.001(2)
C34 0.055(3) 0.042(3) 0.116(4) 0.016(3) 0.004(3) -0.007(2)
C35 0.057(3) 0.035(2) 0.107(3) -0.009(2) -0.011(2) -0.0092(19)
C36 0.048(2) 0.043(2) 0.070(2) -0.0040(19) -0.0072(18) -0.0046(18)
C37 0.046(2) 0.046(2) 0.053(2) -0.0094(17) -0.0037(17) -0.0125(17)
C38 0.046(2) 0.061(2) 0.054(2) -0.0111(18) -0.0058(18) -0.0157(19)
C39 0.057(2) 0.078(3) 0.047(2) -0.021(2) -0.0026(18) -0.024(2)
C40 0.114(4) 0.089(3) 0.055(2) -0.015(2) -0.018(2) -0.032(3)
C41 0.143(5) 0.130(5) 0.060(3) -0.004(3) -0.035(3) -0.044(4)
C42 0.135(5) 0.146(5) 0.055(3) -0.030(3) -0.009(3) -0.058(5)
C43 0.116(4) 0.124(5) 0.073(3) -0.056(3) 0.007(3) -0.053(4)
C44 0.074(3) 0.089(3) 0.066(3) -0.030(2) 0.004(2) -0.025(3)

loop_
_atom_type_symbol
_atom_type_description
_atom_type_scat_dispersion_real
_atom_type_scat_dispersion_imag
_atom_type_scat_source
C C 0.0033 0.0016 'International Tables Vol C Tables 4.2.6.8 and 6.1.1.4'
H H 0.0000 0.0000 'International Tables Vol C Tables 4.2.6.8 and 6.1.1.4'
N N 0.0061 0.0033 'International Tables Vol C Tables 4.2.6.8 and 6.1.1.4'
Al Al 0.0645 0.0514 'International Tables Vol C Tables 4.2.6.8 and 6.1.1.4'
Na Na 0.0362 0.0249 'International Tables Vol C Tables 4.2.6.8 and 6.1.1.4'

loop_
_geom_angle_atom_site_label_1
_geom_angle_atom_site_label_2
_geom_angle_atom_site_label_3
_geom_angle
_geom_angle_site_symmetry_1
_geom_angle_site_symmetry_3
N1 Al1 N2 89.71(11) . .
N1 Al1 C29 115.68(13) . .
N2 Al1 C29 118.27(12) . .
N1 Al1 C37 116.57(12) . .
N2 Al1 C37 117.18(13) . .
C29 Al1 C37 100.58(13) . .
N1 Al1 Na1 152.03(9) . .
N2 Al1 Na1 118.25(9) . .
C29 Al1 Na1 52.80(10) . .
C37 Al1 Na1 52.60(9) . .
C37 Na1 C29 70.80(11) . .
C37 Na1 C8 116.34(12) . 1_655
C29 Na1 C8 136.63(14) . 1_655
C37 Na1 C9 144.09(12) . 1_655
C29 Na1 C9 124.38(12) . 1_655
C8 Na1 C9 28.87(9) 1_655 1_655
C37 Na1 C7 104.71(12) . 1_655
C29 Na1 C7 161.46(13) . 1_655
C8 Na1 C7 28.45(10) 1_655 1_655
C9 Na1 C7 49.53(10) 1_655 1_655
C37 Na1 C30 92.68(11) . .
C29 Na1 C30 24.01(8) . .
C8 Na1 C30 118.08(13) 1_655 .
C9 Na1 C30 100.75(11) 1_655 .
C7 Na1 C30 146.53(12) 1_655 .
C37 Na1 C38 23.71(9) . .
C29 Na1 C38 92.63(11) . .
C8 Na1 C38 94.24(11) 1_655 .
C9 Na1 C38 123.02(11) 1_655 .
C7 Na1 C38 81.09(10) 1_655 .
C30 Na1 C38 112.07(10) . .
C37 Na1 C10 160.10(11) . 1_655
C29 Na1 C10 128.92(10) . 1_655
C8 Na1 C10 49.24(9) 1_655 1_655
C9 Na1 C10 27.20(8) 1_655 1_655
C7 Na1 C10 55.86(9) 1_655 1_655
C30 Na1 C10 106.30(10) . 1_655
C38 Na1 C10 136.87(10) . 1_655
C37 Na1 C6 114.26(11) . 1_655
C29 Na1 C6 171.51(11) . 1_655
C8 Na1 C6 48.49(11) 1_655 1_655
C9 Na1 C6 55.88(10) 1_655 1_655
C7 Na1 C6 26.39(9) 1_655 1_655
C30 Na1 C6 152.93(9) . 1_655
C38 Na1 C6 93.61(10) . 1_655
C10 Na1 C6 46.63(8) 1_655 1_655
C37 Na1 Al1 36.87(8) . .
C29 Na1 Al1 36.73(7) . .
C8 Na1 Al1 145.85(9) 1_655 .
C9 Na1 Al1 156.99(10) 1_655 .
C7 Na1 Al1 141.57(8) 1_655 .
C30 Na1 Al1 60.61(7) . .
C38 Na1 Al1 60.49(7) . .
C10 Na1 Al1 162.32(8) 1_655 .
C6 Na1 Al1 145.33(8) 1_655 .
C5 N1 C1 119.3(2) . .
C5 N1 Al1 130.53(19) . .
C1 N1 Al1 109.28(19) . .
C17 N2 C2 120.8(2) . .
C17 N2 Al1 129.57(19) . .
C2 N2 Al1 109.32(19) . .
C2 C1 N1 115.6(3) . .
C2 C1 C3 125.5(3) . .
N1 C1 C3 118.6(3) . .
C1 C2 N2 116.0(3) . .
C1 C2 C4 125.5(3) . .
N2 C2 C4 118.3(3) . .
C1 C3 H3A 109.5 . .
C1 C3 H3B 109.5 . .
H3A C3 H3B 109.5 . .
C1 C3 H3C 109.5 . .
H3A C3 H3C 109.5 . .
H3B C3 H3C 109.5 . .
C2 C4 H4A 109.5 . .
C2 C4 H4B 109.5 . .
H4A C4 H4B 109.5 . .
C2 C4 H4C 109.5 . .
H4A C4 H4C 109.5 . .
H4B C4 H4C 109.5 . .
N1 C5 C10 119.6(2) . .
N1 C5 C6 120.8(3) . .
C10 C5 C6 119.6(3) . .
C7 C6 C5 118.6(3) . .
C7 C6 C11 120.2(3) . .
C5 C6 C11 121.1(3) . .
C7 C6 Na1 66.78(19) . 1_455
C5 C6 Na1 79.18(17) . 1_455
C11 C6 Na1 127.7(2) . 1_455
C8 C7 C6 122.0(3) . .
C8 C7 Na1 69.0(2) . 1_455
C6 C7 Na1 86.8(2) . 1_455
C8 C7 H7 118.9 . .
C6 C7 H7 118.9 . .
Na1 C7 H7 118.9 1_455 .
C9 C8 C7 119.2(3) . .
C9 C8 Na1 79.1(2) . 1_455
C7 C8 Na1 82.6(2) . 1_455
C9 C8 H8 119.7 . .
C7 C8 H8 119.7 . .
Na1 C8 H8 119.7 1_455 .
C8 C9 C10 121.6(3) . .
C8 C9 Na1 72.07(19) . 1_455
C10 C9 Na1 86.48(19) . 1_455
C8 C9 H9 119.0 . .
C10 C9 H9 119.0 . .
Na1 C9 H9 119.0 1_455 .
C9 C10 C5 119.1(3) . .
C9 C10 C14 119.7(3) . .
C5 C10 C14 121.2(3) . .
C9 C10 Na1 66.32(17) . 1_455
C5 C10 Na1 82.26(16) . 1_455
C14 C10 Na1 121.78(19) . 1_455
C6 C11 C12 112.0(4) . .
C6 C11 C13 113.5(3) . .
C12 C11 C13 110.2(3) . .
C6 C11 H11 106.9 . .
C12 C11 H11 106.9 . .
C13 C11 H11 106.9 . .
C11 C12 H12A 109.5 . .
C11 C12 H12B 109.5 . .
H12A C12 H12B 109.5 . .
C11 C12 H12C 109.5 . .
H12A C12 H12C 109.5 . .
H12B C12 H12C 109.5 . .
C11 C13 H13A 109.5 . .
C11 C13 H13B 109.5 . .
H13A C13 H13B 109.5 . .
C11 C13 H13C 109.5 . .
H13A C13 H13C 109.5 . .
H13B C13 H13C 109.5 . .
C10 C14 C15 112.1(3) . .
C10 C14 C16 111.0(3) . .
C15 C14 C16 110.8(3) . .
C10 C14 H14 107.5 . .
C15 C14 H14 107.5 . .
C16 C14 H14 107.5 . .
C14 C15 H15A 109.5 . .
C14 C15 H15B 109.5 . .
H15A C15 H15B 109.5 . .
C14 C15 H15C 109.5 . .
H15A C15 H15C 109.5 . .
H15B C15 H15C 109.5 . .
C14 C16 H16A 109.5 . .
C14 C16 H16B 109.5 . .
H16A C16 H16B 109.5 . .
C14 C16 H16C 109.5 . .
H16A C16 H16C 109.5 . .
H16B C16 H16C 109.5 . .
C18 C17 C22 118.9(3) . .
C18 C17 N2 120.2(3) . .
C22 C17 N2 120.9(3) . .
C19 C18 C17 119.3(3) . .
C19 C18 C23 118.6(3) . .
C17 C18 C23 122.0(3) . .
C20 C19 C18 121.9(3) . .
C20 C19 H19 119.1 . .
C18 C19 H19 119.1 . .
C19 C20 C21 119.5(4) . .
C19 C20 H20 120.3 . .
C21 C20 H20 120.3 . .
C20 C21 C22 121.7(3) . .
C20 C21 H21 119.1 . .
C22 C21 H21 119.1 . .
C21 C22 C17 118.6(3) . .
C21 C22 C26 119.9(3) . .
C17 C22 C26 121.5(3) . .
C18 C23 C24 112.0(3) . .
C18 C23 C25 112.1(3) . .
C24 C23 C25 110.7(3) . .
C18 C23 H23 107.3 . .
C24 C23 H23 107.3 . .
C25 C23 H23 107.3 . .
C23 C24 H24A 109.5 . .
C23 C24 H24B 109.5 . .
H24A C24 H24B 109.5 . .
C23 C24 H24C 109.5 . .
H24A C24 H24C 109.5 . .
H24B C24 H24C 109.5 . .
C23 C25 H25A 109.5 . .
C23 C25 H25B 109.5 . .
H25A C25 H25B 109.5 . .
C23 C25 H25C 109.5 . .
H25A C25 H25C 109.5 . .
H25B C25 H25C 109.5 . .
C22 C26 C27 111.3(4) . .
C22 C26 C28 112.1(3) . .
C27 C26 C28 109.2(3) . .
C22 C26 H26 108.0 . .
C27 C26 H26 108.0 . .
C28 C26 H26 108.0 . .
C26 C27 H27A 109.5 . .
C26 C27 H27B 109.5 . .
H27A C27 H27B 109.5 . .
C26 C27 H27C 109.5 . .
H27A C27 H27C 109.5 . .
H27B C27 H27C 109.5 . .
C26 C28 H28A 109.5 . .
C26 C28 H28B 109.5 . .
H28A C28 H28B 109.5 . .
C26 C28 H28C 109.5 . .
H28A C28 H28C 109.5 . .
H28B C28 H28C 109.5 . .
C30 C29 Al1 171.6(3) . .
C30 C29 Na1 93.9(2) . .
Al1 C29 Na1 90.48(13) . .
C29 C30 C31 178.1(4) . .
C29 C30 Na1 62.1(2) . .
C31 C30 Na1 119.6(2) . .
C36 C31 C32 119.6(3) . .
C36 C31 C30 120.3(3) . .
C32 C31 C30 120.1(3) . .
C33 C32 C31 118.8(3) . .
C33 C32 H32 120.6 . .
C31 C32 H32 120.6 . .
C34 C33 C32 121.2(4) . .
C34 C33 H33 119.4 . .
C32 C33 H33 119.4 . .
C35 C34 C33 120.3(4) . .
C35 C34 H34 119.9 . .
C33 C34 H34 119.9 . .
C34 C35 C36 119.8(4) . .
C34 C35 H35 120.1 . .
C36 C35 H35 120.1 . .
C35 C36 C31 120.4(3) . .
C35 C36 H36 119.8 . .
C31 C36 H36 119.8 . .
C38 C37 Al1 171.5(3) . .
C38 C37 Na1 95.7(2) . .
Al1 C37 Na1 90.53(12) . .
C37 C38 C39 174.7(4) . .
C37 C38 Na1 60.6(2) . .
C39 C38 Na1 124.5(2) . .
C40 C39 C44 118.2(3) . .
C40 C39 C38 121.7(4) . .
C44 C39 C38 120.1(4) . .
C39 C40 C41 122.0(4) . .
C39 C40 H40 119.0 . .
C41 C40 H40 119.0 . .
C42 C41 C40 118.9(5) . .
C42 C41 H41 120.6 . .
C40 C41 H41 120.6 . .
C43 C42 C41 120.8(4) . .
C43 C42 H42 119.6 . .
C41 C42 H42 119.6 . .
C42 C43 C44 120.9(5) . .
C42 C43 H43 119.6 . .
C44 C43 H43 119.6 . .
C43 C44 C39 119.1(4) . .
C43 C44 H44 120.4 . .
C39 C44 H44 120.4 . .

loop_
_geom_bond_atom_site_label_1
_geom_bond_atom_site_label_2
_geom_bond_distance
_geom_bond_site_symmetry_2
Al1 N1 1.827(3) .
Al1 N2 1.831(3) .
Al1 C29 1.968(3) .
Al1 C37 1.975(4) .
Al1 Na1 3.291(2) .
Na1 C37 2.615(3) .
Na1 C29 2.622(4) .
Na1 C8 2.706(4) 1_655
Na1 C9 2.793(3) 1_655
Na1 C7 2.876(4) 1_655
Na1 C30 2.959(4) .
Na1 C38 2.988(4) .
Na1 C10 3.044(3) 1_655
Na1 C6 3.124(4) 1_655
N1 C5 1.410(4) .
N1 C1 1.432(3) .
N2 C17 1.418(4) .
N2 C2 1.423(4) .
C1 C2 1.336(4) .
C1 C3 1.500(4) .
C2 C4 1.513(4) .
C3 H3A 0.9800 .
C3 H3B 0.9800 .
C3 H3C 0.9800 .
C4 H4A 0.9800 .
C4 H4B 0.9800 .
C4 H4C 0.9800 .
C5 C10 1.412(4) .
C5 C6 1.414(4) .
C6 C7 1.391(5) .
C6 C11 1.505(5) .
C6 Na1 3.124(4) 1_455
C7 C8 1.381(5) .
C7 Na1 2.876(4) 1_455
C7 H7 1.0000 .
C8 C9 1.374(4) .
C8 Na1 2.707(4) 1_455
C8 H8 1.0000 .
C9 C10 1.394(4) .
C9 Na1 2.793(3) 1_455
C9 H9 1.0000 .
C10 C14 1.517(4) .
C10 Na1 3.044(3) 1_455
C11 C12 1.513(6) .
C11 C13 1.515(5) .
C11 H11 1.0000 .
C12 H12A 0.9800 .
C12 H12B 0.9800 .
C12 H12C 0.9800 .
C13 H13A 0.9800 .
C13 H13B 0.9800 .
C13 H13C 0.9800 .
C14 C15 1.518(5) .
C14 C16 1.532(4) .
C14 H14 1.0000 .
C15 H15A 0.9800 .
C15 H15B 0.9800 .
C15 H15C 0.9800 .
C16 H16A 0.9800 .
C16 H16B 0.9800 .
C16 H16C 0.9800 .
C17 C18 1.405(4) .
C17 C22 1.409(4) .
C18 C19 1.383(4) .
C18 C23 1.510(4) .
C19 C20 1.354(5) .
C19 H19 0.9500 .
C20 C21 1.364(5) .
C20 H20 0.9500 .
C21 C22 1.393(5) .
C21 H21 0.9500 .
C22 C26 1.511(5) .
C23 C24 1.528(4) .
C23 C25 1.533(4) .
C23 H23 1.0000 .
C24 H24A 0.9800 .
C24 H24B 0.9800 .
C24 H24C 0.9800 .
C25 H25A 0.9800 .
C25 H25B 0.9800 .
C25 H25C 0.9800 .
C26 C27 1.514(6) .
C26 C28 1.534(5) .
C26 H26 1.0000 .
C27 H27A 0.9800 .
C27 H27B 0.9800 .
C27 H27C 0.9800 .
C28 H28A 0.9800 .
C28 H28B 0.9800 .
C28 H28C 0.9800 .
C29 C30 1.207(4) .
C30 C31 1.457(4) .
C31 C36 1.385(4) .
C31 C32 1.391(4) .
C32 C33 1.379(4) .
C32 H32 0.9500 .
C33 C34 1.366(5) .
C33 H33 0.9500 .
C34 C35 1.364(5) .
C34 H34 0.9500 .
C35 C36 1.377(4) .
C35 H35 0.9500 .
C36 H36 0.9500 .
C37 C38 1.207(4) .
C38 C39 1.448(5) .
C39 C40 1.363(5) .
C39 C44 1.395(5) .
C40 C41 1.373(5) .
C40 H40 0.9500 .
C41 C42 1.361(6) .
C41 H41 0.9500 .
C42 C43 1.345(6) .
C42 H42 0.9500 .
C43 C44 1.384(6) .
C43 H43 0.9500 .
C44 H44 0.9500 .
